data_7210080
loop_
_publ_author_name
'Wang, Jiamin'
'Li, Shaoguang'
'Yang, Peiju'
'Huang, Xiaojuan'
'Yang, Xiao-Juan'
'Wu, Biao'

_publ_section_title
;
 From anion complexes to anion coordination polymers (ACPs): assembly with
 a 1,5-naphthylene bridged bis-bisurea ligand
;
_journal_issue 22
_journal_name_full CrystEngComm
_journal_page_first 4540
_journal_paper_doi 10.1039/c3ce26982e
_journal_volume 15
_journal_year 2013
_chemical_formula_sum 'C74 H108 N12 O12'
_chemical_formula_weight 1357.72
_chemical_name_systematic
;
?
;
_space_group_IT_number 14
_symmetry_cell_setting monoclinic
_symmetry_space_group_name_Hall '-P 2yn'
_symmetry_space_group_name_H-M 'P 1 21/n 1'
_atom_sites_solution_hydrogens geom
_atom_sites_solution_primary direct
_atom_sites_solution_secondary difmap
_audit_creation_method SHELXL-97
_cell_angle_alpha 90.00
_cell_angle_beta 97.784(6)
_cell_angle_gamma 90.00
_cell_formula_units_Z 2
_cell_length_a 12.430(5)
_cell_length_b 14.615(6)
_cell_length_c 21.187(9)
_cell_measurement_temperature 153(2)
_cell_volume 3813(3)
_computing_cell_refinement 'Bruker SMART'
_computing_data_collection 'Bruker SMART APEX II'
_computing_data_reduction 'Bruker SAINT'
_computing_molecular_graphics SHELXTL
_computing_publication_material SHELXTL
_computing_structure_refinement 'SHELXL-97 (Sheldrick, 2008)'
_computing_structure_solution 'SHELXS-97 (Sheldrick, 2008)'
_diffrn_ambient_temperature 153(2)
_diffrn_measured_fraction_theta_full 0.994
_diffrn_measured_fraction_theta_max 0.994
_diffrn_measurement_device_type 'Bruker APEX II area detector'
_diffrn_measurement_method '\w scan'
_diffrn_radiation_monochromator graphite
_diffrn_radiation_source 'fine-focus sealed tube'
_diffrn_radiation_type MoK\a
_diffrn_radiation_wavelength 0.71073
_diffrn_reflns_av_R_equivalents 0.0744
_diffrn_reflns_av_sigmaI/netI 0.0815
_diffrn_reflns_limit_h_max 14
_diffrn_reflns_limit_h_min -14
_diffrn_reflns_limit_k_max 17
_diffrn_reflns_limit_k_min -17
_diffrn_reflns_limit_l_max 25
_diffrn_reflns_limit_l_min -21
_diffrn_reflns_number 24472
_diffrn_reflns_theta_full 25.00
_diffrn_reflns_theta_max 25.00
_diffrn_reflns_theta_min 1.70
_exptl_absorpt_coefficient_mu 0.081
_exptl_absorpt_correction_T_max 0.9840
_exptl_absorpt_correction_T_min 0.9800
_exptl_absorpt_correction_type multi-scan
_exptl_absorpt_process_details SADABS
_exptl_crystal_colour yellow
_exptl_crystal_density_diffrn 1.182
_exptl_crystal_density_method 'not measured'
_exptl_crystal_description Block
_exptl_crystal_F_000 1464
_exptl_crystal_size_max 0.25
_exptl_crystal_size_mid 0.25
_exptl_crystal_size_min 0.20
_refine_diff_density_max 0.526
_refine_diff_density_min -0.403
_refine_diff_density_rms 0.064
_refine_ls_extinction_method none
_refine_ls_goodness_of_fit_ref 1.044
_refine_ls_hydrogen_treatment constr
_refine_ls_matrix_type full
_refine_ls_number_parameters 455
_refine_ls_number_reflns 6688
_refine_ls_number_restraints 18
_refine_ls_restrained_S_all 1.044
_refine_ls_R_factor_all 0.1552
_refine_ls_R_factor_gt 0.0827
_refine_ls_shift/su_max 0.000
_refine_ls_shift/su_mean 0.000
_refine_ls_structure_factor_coef Fsqd
_refine_ls_weighting_details 'calc w=1/[\s^2^(Fo^2^)+(0.0100P)^2^+9.9960P] where P=(Fo^2^+2Fc^2^)/3'
_refine_ls_weighting_scheme calc
_refine_ls_wR_factor_gt 0.1650
_refine_ls_wR_factor_ref 0.1952
_reflns_number_gt 3494
_reflns_number_total 6688
_reflns_threshold_expression >2sigma(I)
_cod_data_source_file c3ce26982e.txt
_cod_data_source_block 4
_cod_depositor_comments
;
The following automatic conversions were performed:

'_symmetry_cell_setting' value 'Monoclinic' changed to 'monoclinic'
according to /home/saulius/struct/CIF-dictionaries/cif_core.dic
dictionary named 'cif_core.dic' version 2.4.2 from
2011-04-26.

'_exptl_absorpt_correction_type' value 'Multi-scan'
changed to 'multi-scan' according to
/home/saulius/struct/CIF-dictionaries/cif_core.dic dictionary named
'cif_core.dic' version 2.4.2 from 2011-04-26.

Automatic conversion script
Id: cif_fix_values 1891 2012-01-12 08:04:46Z andrius 
;
_cod_original_sg_symbol_H-M 'P2(1)/n '
_cod_database_code 7210080

loop_
_symmetry_equiv_pos_as_xyz
'x, y, z'
'-x+1/2, y+1/2, -z+1/2'
'-x, -y, -z'
'x-1/2, -y-1/2, z-1/2'

loop_
_atom_site_label
_atom_site_type_symbol
_atom_site_fract_x
_atom_site_fract_y
_atom_site_fract_z
_atom_site_U_iso_or_equiv
_atom_site_adp_type
_atom_site_occupancy
_atom_site_symmetry_multiplicity
_atom_site_calc_flag
_atom_site_refinement_flags
O1 O 0.7784(5) 0.4910(4) -0.0552(3) 0.135(2) Uani 1 1 d .
O2 O 0.7451(4) 0.4113(4) -0.1410(3) 0.1157(18) Uani 1 1 d .
O3 O 0.5867(3) 0.1885(2) 0.14642(16) 0.0629(10) Uani 1 1 d .
O4 O 0.2104(2) 0.0067(2) 0.19981(15) 0.0523(9) Uani 1 1 d .
O5 O 0.3903(3) 0.1189(2) 0.93076(17) 0.0750(12) Uani 1 1 d .
O6 O 0.3755(2) 0.0435(2) 1.01983(14) 0.0477(8) Uani 1 1 d .
N1 N 0.7486(4) 0.4218(5) -0.0834(3) 0.0866(17) Uani 1 1 d .
N2 N 0.6193(3) 0.1215(3) 0.05351(17) 0.0431(10) Uani 1 1 d .
H2 H 0.6146 0.0696 0.0323 0.052 Uiso 1 1 calc R
N3 N 0.5817(3) 0.0345(2) 0.13721(17) 0.0397(9) Uani 1 1 d .
H3 H 0.5887 -0.0127 0.1123 0.048 Uiso 1 1 calc R
N4 N 0.3689(3) 0.0230(3) 0.15656(17) 0.0434(10) Uani 1 1 d .
H4 H 0.3936 0.0339 0.1203 0.052 Uiso 1 1 calc R
N5 N 0.2075(3) 0.0275(3) 0.09300(17) 0.0436(10) Uani 1 1 d .
H5 H 0.2496 0.0321 0.0629 0.052 Uiso 1 1 calc R
N6 N 0.9734(3) 0.8012(3) 0.19788(19) 0.0501(10) Uani 1 1 d .
C1 C 0.7132(4) 0.3440(4) -0.0479(3) 0.0656(16) Uani 1 1 d .
C2 C 0.7230(5) 0.3499(4) 0.0175(3) 0.0739(17) Uani 1 1 d .
H2A H 0.7515 0.4039 0.0385 0.089 Uiso 1 1 calc R
C3 C 0.6913(4) 0.2775(4) 0.0525(3) 0.0638(15) Uani 1 1 d .
H3A H 0.6980 0.2815 0.0976 0.077 Uiso 1 1 calc R
C4 C 0.6498(3) 0.1986(3) 0.0217(2) 0.0457(12) Uani 1 1 d .
C5 C 0.6407(4) 0.1944(4) -0.0450(2) 0.0537(13) Uani 1 1 d .
H5A H 0.6122 0.1410 -0.0667 0.064 Uiso 1 1 calc R
C6 C 0.6726(4) 0.2665(4) -0.0790(3) 0.0629(15) Uani 1 1 d .
H6 H 0.6667 0.2630 -0.1242 0.075 Uiso 1 1 calc R
C7 C 0.5959(4) 0.1189(3) 0.1154(2) 0.0435(11) Uani 1 1 d .
C8 C 0.5556(3) 0.0193(3) 0.2000(2) 0.0380(11) Uani 1 1 d .
C9 C 0.6373(4) 0.0101(3) 0.2501(2) 0.0506(13) Uani 1 1 d .
H9 H 0.7108 0.0156 0.2430 0.061 Uiso 1 1 calc R
C10 C 0.6135(4) -0.0070(4) 0.3106(2) 0.0573(14) Uani 1 1 d .
H10 H 0.6702 -0.0141 0.3451 0.069 Uiso 1 1 calc R
C11 C 0.5070(4) -0.0137(3) 0.3206(2) 0.0517(13) Uani 1 1 d .
H11 H 0.4905 -0.0254 0.3623 0.062 Uiso 1 1 calc R
C12 C 0.4237(4) -0.0039(3) 0.2714(2) 0.0447(11) Uani 1 1 d .
H12 H 0.3504 -0.0083 0.2792 0.054 Uiso 1 1 calc R
C13 C 0.4475(3) 0.0126(3) 0.2097(2) 0.0368(10) Uani 1 1 d .
C14 C 0.2576(4) 0.0182(3) 0.1535(2) 0.0414(11) Uani 1 1 d .
C15 C 0.0949(3) 0.0305(3) 0.0734(2) 0.0364(10) Uani 1 1 d .
C16 C 0.0244(3) 0.0648(3) 0.1115(2) 0.0377(11) Uani 1 1 d .
H16 H 0.0511 0.0864 0.1530 0.045 Uiso 1 1 calc R
C17 C -0.0867(3) 0.0681(3) 0.0899(2) 0.0421(11) Uani 1 1 d .
H17 H -0.1352 0.0916 0.1169 0.050 Uiso 1 1 calc R
C18 C -0.1262(3) 0.0378(3) 0.0303(2) 0.0395(11) Uani 1 1 d .
H18 H -0.2020 0.0412 0.0162 0.047 Uiso 1 1 calc R
C19 C 0.0569(3) -0.0016(3) 0.0106(2) 0.0339(10) Uani 1 1 d .
C20 C 0.3743(4) 0.1165(4) 0.9875(2) 0.0502(13) Uani 1 1 d .
C21 C 0.3538(4) 0.2066(4) 1.0195(3) 0.0678(16) Uani 1 1 d .
H21A H 0.3648 0.2573 0.9908 0.102 Uiso 1 1 calc R
H21B H 0.4043 0.2127 1.0590 0.102 Uiso 1 1 calc R
H21C H 0.2790 0.2079 1.0293 0.102 Uiso 1 1 calc R
C22 C 0.9718(4) 0.8959(3) 0.2269(2) 0.0491(12) Uani 1 1 d .
H22A H 1.0368 0.9294 0.2171 0.059 Uiso 1 1 calc R
H22B H 0.9073 0.9287 0.2055 0.059 Uiso 1 1 calc R
C23 C 0.9697(5) 0.9004(3) 0.2975(3) 0.0643(15) Uani 1 1 d .
H23A H 1.0326 0.8664 0.3197 0.077 Uiso 1 1 calc R
H23B H 0.9027 0.8709 0.3080 0.077 Uiso 1 1 calc R
C24 C 0.9738(5) 0.9978(4) 0.3207(3) 0.0665(15) Uani 1 1 d .
H24A H 0.9120 1.0318 0.2972 0.080 Uiso 1 1 calc R
H24B H 1.0415 1.0265 0.3105 0.080 Uiso 1 1 calc R
C25 C 0.9694(6) 1.0073(5) 0.3913(3) 0.096(2) Uani 1 1 d .
H25A H 0.9017 0.9805 0.4017 0.144 Uiso 1 1 calc R
H25B H 0.9723 1.0722 0.4029 0.144 Uiso 1 1 calc R
H25C H 1.0314 0.9753 0.4150 0.144 Uiso 1 1 calc R
C26 C 0.8736(4) 0.7480(3) 0.2094(3) 0.0619(15) Uani 1 1 d .
H26A H 0.8761 0.6872 0.1891 0.074 Uiso 1 1 calc R
H26B H 0.8763 0.7381 0.2558 0.074 Uiso 1 1 calc R
C27 C 0.7668(5) 0.7925(5) 0.1849(3) 0.0861(19) Uani 1 1 d U
H27A H 0.7643 0.8066 0.1390 0.103 Uiso 1 1 calc R
H27B H 0.7594 0.8506 0.2079 0.103 Uiso 1 1 calc R
C28 C 0.6715(7) 0.7269(5) 0.1949(4) 0.108(2) Uani 1 1 d U
C29 C 0.6509(10) 0.7286(9) 0.2591(5) 0.064(3) Uani 0.50 1 d P
C29' C 0.5827(12) 0.7542(11) 0.2105(13) 0.154(9) Uani 0.50 1 d P
C30 C 0.9801(4) 0.8137(3) 0.1279(2) 0.0528(13) Uani 1 1 d .
H30A H 1.0487 0.8460 0.1234 0.063 Uiso 1 1 calc R
H30B H 0.9196 0.8539 0.1097 0.063 Uiso 1 1 calc R
C31 C 0.9756(5) 0.7267(3) 0.0886(2) 0.0631(15) Uani 1 1 d .
H31A H 1.0310 0.6832 0.1086 0.076 Uiso 1 1 calc R
H31B H 0.9034 0.6978 0.0878 0.076 Uiso 1 1 calc R
C32 C 0.9958(5) 0.7470(4) 0.0214(2) 0.0677(16) Uani 1 1 d .
H32A H 1.0699 0.7723 0.0223 0.081 Uiso 1 1 calc R
H32B H 0.9435 0.7940 0.0028 0.081 Uiso 1 1 calc R
C33 C 0.9844(5) 0.6621(4) -0.0205(3) 0.086(2) Uani 1 1 d .
H33A H 1.0336 0.6143 -0.0012 0.129 Uiso 1 1 calc R
H33B H 1.0028 0.6773 -0.0628 0.129 Uiso 1 1 calc R
H33C H 0.9093 0.6399 -0.0245 0.129 Uiso 1 1 calc R
C34 C 1.0707(4) 0.7474(3) 0.2300(3) 0.0613(15) Uani 1 1 d .
H34A H 1.0636 0.7405 0.2757 0.074 Uiso 1 1 calc R
H34B H 1.0689 0.6853 0.2111 0.074 Uiso 1 1 calc R
C35 C 1.1794(5) 0.7901(4) 0.2244(3) 0.089(2) Uani 1 1 d .
H35A H 1.1779 0.8551 0.2373 0.106 Uiso 1 1 calc R
H35B H 1.1919 0.7882 0.1793 0.106 Uiso 1 1 calc R
C36 C 1.2741(7) 0.7423(5) 0.2652(4) 0.112(3) Uani 1 1 d .
H36A H 1.2651 0.6753 0.2605 0.134 Uiso 1 1 calc R
H36B H 1.3428 0.7594 0.2495 0.134 Uiso 1 1 calc R
C37 C 1.2812(8) 0.7649(5) 0.3291(4) 0.138(3) Uani 1 1 d .
H37A H 1.2688 0.8307 0.3334 0.207 Uiso 1 1 calc R
H37B H 1.3536 0.7491 0.3507 0.207 Uiso 1 1 calc R
H37C H 1.2262 0.7308 0.3485 0.207 Uiso 1 1 calc R

loop_
_atom_site_aniso_label
_atom_site_aniso_U_11
_atom_site_aniso_U_22
_atom_site_aniso_U_33
_atom_site_aniso_U_23
_atom_site_aniso_U_13
_atom_site_aniso_U_12
O1 0.178(6) 0.087(4) 0.146(5) 0.020(4) 0.043(4) -0.049(4)
O2 0.131(4) 0.129(4) 0.094(4) 0.047(4) 0.040(3) -0.006(3)
O3 0.100(3) 0.046(2) 0.047(2) -0.0047(18) 0.026(2) -0.001(2)
O4 0.0450(18) 0.073(2) 0.041(2) 0.0074(18) 0.0148(15) -0.0047(17)
O5 0.132(4) 0.056(2) 0.041(2) -0.0027(18) 0.030(2) -0.001(2)
O6 0.0419(18) 0.065(2) 0.0379(19) -0.0057(17) 0.0101(15) -0.0062(17)
N1 0.081(4) 0.093(5) 0.092(5) 0.029(4) 0.035(4) 0.002(3)
N2 0.044(2) 0.050(2) 0.038(2) -0.0069(19) 0.0143(18) -0.0047(19)
N3 0.041(2) 0.041(2) 0.038(2) -0.0034(18) 0.0093(17) -0.0021(18)
N4 0.033(2) 0.068(3) 0.031(2) -0.0020(19) 0.0089(17) -0.0047(19)
N5 0.0297(19) 0.069(3) 0.033(2) -0.0023(19) 0.0091(17) -0.0073(19)
N6 0.061(3) 0.037(2) 0.053(3) 0.008(2) 0.010(2) -0.002(2)
C1 0.059(3) 0.067(4) 0.076(4) 0.021(3) 0.027(3) 0.000(3)
C2 0.095(5) 0.059(4) 0.073(4) -0.003(3) 0.031(4) -0.011(3)
C3 0.085(4) 0.057(3) 0.053(4) -0.001(3) 0.025(3) -0.012(3)
C4 0.036(3) 0.057(3) 0.046(3) 0.002(3) 0.015(2) 0.003(2)
C5 0.043(3) 0.073(4) 0.047(3) 0.003(3) 0.012(2) 0.001(3)
C6 0.051(3) 0.087(4) 0.055(4) 0.014(3) 0.020(3) 0.005(3)
C7 0.041(3) 0.054(3) 0.036(3) -0.005(2) 0.009(2) -0.001(2)
C8 0.039(3) 0.034(2) 0.040(3) -0.005(2) 0.004(2) -0.002(2)
C9 0.044(3) 0.055(3) 0.051(3) -0.002(3) -0.001(2) -0.001(2)
C10 0.065(4) 0.064(3) 0.040(3) 0.003(3) -0.004(3) 0.000(3)
C11 0.072(4) 0.046(3) 0.036(3) 0.007(2) 0.005(3) -0.001(3)
C12 0.050(3) 0.044(3) 0.040(3) 0.000(2) 0.009(2) -0.004(2)
C13 0.046(3) 0.034(2) 0.031(3) -0.005(2) 0.006(2) 0.000(2)
C14 0.042(3) 0.045(3) 0.039(3) -0.002(2) 0.011(2) -0.003(2)
C15 0.032(2) 0.039(3) 0.039(3) 0.000(2) 0.009(2) -0.006(2)
C16 0.039(3) 0.042(3) 0.034(3) -0.005(2) 0.010(2) -0.005(2)
C17 0.039(3) 0.046(3) 0.045(3) -0.007(2) 0.018(2) 0.001(2)
C18 0.032(2) 0.046(3) 0.042(3) -0.002(2) 0.009(2) -0.001(2)
C19 0.035(2) 0.032(2) 0.036(3) 0.000(2) 0.0070(19) -0.003(2)
C20 0.041(3) 0.064(4) 0.046(3) -0.008(3) 0.007(2) -0.005(3)
C21 0.073(4) 0.072(4) 0.061(4) -0.021(3) 0.016(3) 0.010(3)
C22 0.053(3) 0.040(3) 0.055(3) 0.004(2) 0.013(2) -0.001(2)
C23 0.087(4) 0.051(3) 0.058(4) -0.003(3) 0.018(3) -0.009(3)
C24 0.071(4) 0.061(4) 0.066(4) -0.011(3) 0.005(3) 0.001(3)
C25 0.113(5) 0.091(5) 0.086(5) -0.029(4) 0.023(4) -0.024(4)
C26 0.081(4) 0.051(3) 0.056(3) 0.003(3) 0.018(3) -0.022(3)
C27 0.085(2) 0.086(2) 0.088(2) -0.0002(10) 0.0125(10) -0.0019(10)
C28 0.107(2) 0.107(2) 0.108(2) -0.0002(7) 0.0152(8) -0.0016(7)
C29 0.064(8) 0.081(9) 0.045(7) 0.009(6) 0.001(6) -0.036(7)
C29' 0.075(11) 0.076(10) 0.32(3) -0.069(15) 0.067(15) -0.008(9)
C30 0.069(3) 0.046(3) 0.045(3) 0.012(2) 0.014(3) -0.001(3)
C31 0.085(4) 0.052(3) 0.054(4) 0.009(3) 0.015(3) -0.001(3)
C32 0.090(4) 0.064(4) 0.051(4) 0.004(3) 0.015(3) -0.004(3)
C33 0.115(5) 0.081(4) 0.063(4) -0.012(3) 0.015(4) -0.010(4)
C34 0.082(4) 0.039(3) 0.061(4) 0.010(3) 0.002(3) 0.009(3)
C35 0.071(4) 0.069(4) 0.123(6) 0.012(4) 0.004(4) 0.023(4)
C36 0.140(7) 0.084(5) 0.103(6) -0.011(5) -0.010(5) 0.048(5)
C37 0.194(9) 0.097(6) 0.116(7) 0.017(6) -0.001(7) 0.049(6)

loop_
_atom_type_symbol
_atom_type_description
_atom_type_scat_dispersion_real
_atom_type_scat_dispersion_imag
_atom_type_scat_source
C C 0.0033 0.0016 'International Tables Vol C Tables 4.2.6.8 and 6.1.1.4'
H H 0.0000 0.0000 'International Tables Vol C Tables 4.2.6.8 and 6.1.1.4'
N N 0.0061 0.0033 'International Tables Vol C Tables 4.2.6.8 and 6.1.1.4'
O O 0.0106 0.0060 'International Tables Vol C Tables 4.2.6.8 and 6.1.1.4'

loop_
_geom_angle_atom_site_label_1
_geom_angle_atom_site_label_2
_geom_angle_atom_site_label_3
_geom_angle
_geom_angle_site_symmetry_1
_geom_angle_site_symmetry_3
O1 N1 O2 124.5(7) . .
O1 N1 C1 119.2(7) . .
O2 N1 C1 116.3(7) . .
C7 N2 C4 126.1(4) . .
C7 N3 C8 121.5(4) . .
C14 N4 C13 128.4(4) . .
C14 N5 C15 126.5(4) . .
C30 N6 C26 112.1(4) . .
C30 N6 C22 107.1(3) . .
C26 N6 C22 110.4(4) . .
C30 N6 C34 110.9(4) . .
C26 N6 C34 106.4(4) . .
C22 N6 C34 110.1(4) . .
C6 C1 C2 120.8(5) . .
C6 C1 N1 120.6(6) . .
C2 C1 N1 118.5(6) . .
C1 C2 C3 120.0(6) . .
C2 C3 C4 120.0(5) . .
C3 C4 N2 123.5(5) . .
C3 C4 C5 118.8(5) . .
N2 C4 C5 117.6(5) . .
C6 C5 C4 120.6(5) . .
C5 C6 C1 119.8(5) . .
O3 C7 N3 123.6(4) . .
O3 C7 N2 122.2(5) . .
N3 C7 N2 114.1(4) . .
C9 C8 C13 120.5(4) . .
C9 C8 N3 119.9(4) . .
C13 C8 N3 119.6(4) . .
C8 C9 C10 120.5(5) . .
C11 C10 C9 119.3(5) . .
C10 C11 C12 121.4(5) . .
C11 C12 C13 119.5(4) . .
C8 C13 N4 117.3(4) . .
C8 C13 C12 118.8(4) . .
N4 C13 C12 123.9(4) . .
O4 C14 N5 124.4(4) . .
O4 C14 N4 123.9(4) . .
N5 C14 N4 111.7(4) . .
C16 C15 N5 122.0(4) . .
C16 C15 C19 120.9(4) . .
N5 C15 C19 117.1(4) . .
C15 C16 C17 120.3(4) . .
C18 C17 C16 120.6(4) . .
C17 C18 C19 121.2(4) . 3
C18 C19 C19 118.9(5) 3 3
C18 C19 C15 123.0(4) 3 .
C19 C19 C15 118.1(5) 3 .
O5 C20 O6 123.7(5) . .
O5 C20 C21 117.7(5) . .
O6 C20 C21 118.6(5) . .
C23 C22 N6 116.6(4) . .
C22 C23 C24 111.3(4) . .
C23 C24 C25 114.0(5) . .
C27 C26 N6 115.3(4) . .
C26 C27 C28 109.7(5) . .
C29' C28 C29 57.6(12) . .
C29' C28 C27 123.3(10) . .
C29 C28 C27 111.0(7) . .
N6 C30 C31 115.8(4) . .
C32 C31 C30 110.8(4) . .
C31 C32 C33 112.1(5) . .
C35 C34 N6 114.6(4) . .
C34 C35 C36 113.3(6) . .
C37 C36 C35 112.7(7) . .

loop_
_geom_bond_atom_site_label_1
_geom_bond_atom_site_label_2
_geom_bond_distance
_geom_bond_site_symmetry_2
O1 N1 1.207(7) .
O2 N1 1.223(7) .
O3 C7 1.225(5) .
O4 C14 1.221(5) .
O5 C20 1.245(6) .
O6 C20 1.266(6) .
N1 C1 1.464(7) .
N2 C7 1.381(5) .
N2 C4 1.390(6) .
N3 C7 1.338(6) .
N3 C8 1.430(5) .
N4 C14 1.378(5) .
N4 C13 1.396(5) .
N5 C14 1.354(5) .
N5 C15 1.406(5) .
N6 C30 1.508(6) .
N6 C26 1.512(6) .
N6 C22 1.515(6) .
N6 C34 1.524(6) .
C1 C6 1.373(8) .
C1 C2 1.376(8) .
C2 C3 1.380(7) .
C3 C4 1.389(7) .
C4 C5 1.404(6) .
C5 C6 1.365(7) .
C8 C9 1.372(6) .
C8 C13 1.390(6) .
C9 C10 1.377(6) .
C10 C11 1.372(7) .
C11 C12 1.373(6) .
C12 C13 1.399(6) .
C15 C16 1.365(5) .
C15 C19 1.429(6) .
C16 C17 1.396(6) .
C17 C18 1.365(6) .
C18 C19 1.405(5) 3
C19 C18 1.405(5) 3
C19 C19 1.425(8) 3
C20 C21 1.519(7) .
C22 C23 1.502(6) .
C23 C24 1.503(7) .
C24 C25 1.510(7) .
C26 C27 1.505(7) .
C27 C28 1.561(9) .
C28 C29' 1.259(15) .
C28 C29 1.419(13) .
C30 C31 1.516(7) .
C31 C32 1.509(7) .
C32 C33 1.522(7) .
C34 C35 1.508(7) .
C35 C36 1.531(8) .
C36 C37 1.385(9) .
